data_7240404
loop_
_publ_author_name
'Yang, Zhen-Li'
'Qin, Jian'
'Yang , Jun- Qing'
'Zhang, Jianguo'

_publ_section_title
;
 Synthesis and investigation alkaline energetic coordination polymers
 based on 1,2,3-triazole-4,5-dicarboxylic acid for green component of
 pyrotechnic
;
_journal_name_full CrystEngComm
_journal_paper_doi 10.1039/D0CE00317D
_journal_year 2020
_chemical_formula_sum 'C4 H2 N3 O4 Rb'
_chemical_formula_weight 241.56
_space_group_IT_number 14
_space_group_name_Hall '-P 2ybc'
_space_group_name_H-M_alt 'P 1 21/c 1'
_symmetry_cell_setting monoclinic
_symmetry_space_group_name_H-M 'P 1 21/c 1'
_atom_sites_solution_hydrogens geom
_atom_sites_solution_primary direct
_atom_sites_solution_secondary difmap
_audit_creation_method SHELXL-97
_audit_update_record
;
2019-11-30 deposited with the CCDC.	2020-04-27 downloaded from the CCDC.
;
_cell_angle_alpha 90.00
_cell_angle_beta 98.841(2)
_cell_angle_gamma 90.00
_cell_formula_units_Z 4
_cell_length_a 8.5165(7)
_cell_length_b 10.3490(9)
_cell_length_c 7.6790(6)
_cell_measurement_reflns_used 1575
_cell_measurement_temperature 298(2)
_cell_measurement_theta_max 27.668
_cell_measurement_theta_min 2.577
_cell_volume 668.76(10)
_computing_cell_refinement 'Bruker SMART'
_computing_data_collection 'Bruker SMART'
_computing_data_reduction 'Bruker SAINT'
_computing_molecular_graphics 'Bruker SHELXTL'
_computing_publication_material 'Bruker SHELXTL'
_computing_structure_refinement 'SHELXL-97 (Sheldrick, 1997)'
_computing_structure_solution 'SHELXS-97 (Sheldrick, 1990)'
_diffrn_ambient_temperature 298(2)
_diffrn_measured_fraction_theta_full 0.998
_diffrn_measured_fraction_theta_max 0.998
_diffrn_measurement_device_type 'CCD area detector'
_diffrn_measurement_method 'phi and omega scans'
_diffrn_radiation_monochromator graphite
_diffrn_radiation_source 'fine-focus sealed tube'
_diffrn_radiation_type MoK\a
_diffrn_radiation_wavelength 0.71073
_diffrn_reflns_av_R_equivalents 0.0630
_diffrn_reflns_av_sigmaI/netI 0.0606
_diffrn_reflns_limit_h_max 9
_diffrn_reflns_limit_h_min -10
_diffrn_reflns_limit_k_max 11
_diffrn_reflns_limit_k_min -12
_diffrn_reflns_limit_l_max 9
_diffrn_reflns_limit_l_min -5
_diffrn_reflns_number 3257
_diffrn_reflns_theta_full 25.02
_diffrn_reflns_theta_max 25.02
_diffrn_reflns_theta_min 3.12
_exptl_absorpt_coefficient_mu 7.378
_exptl_absorpt_correction_T_max 0.3064
_exptl_absorpt_correction_T_min 0.1476
_exptl_absorpt_correction_type multi-scan
_exptl_absorpt_process_details sadabs
_exptl_crystal_colour white
_exptl_crystal_density_diffrn 2.399
_exptl_crystal_density_method 'not measured'
_exptl_crystal_description block
_exptl_crystal_F_000 464
_exptl_crystal_size_max 0.42
_exptl_crystal_size_mid 0.40
_exptl_crystal_size_min 0.21
_refine_diff_density_max 0.600
_refine_diff_density_min -0.494
_refine_diff_density_rms 0.124
_refine_ls_extinction_method none
_refine_ls_goodness_of_fit_ref 1.051
_refine_ls_hydrogen_treatment mixed
_refine_ls_matrix_type full
_refine_ls_number_parameters 109
_refine_ls_number_reflns 1176
_refine_ls_number_restraints 0
_refine_ls_restrained_S_all 1.051
_refine_ls_R_factor_all 0.0445
_refine_ls_R_factor_gt 0.0337
_refine_ls_shift/su_max 0.000
_refine_ls_shift/su_mean 0.000
_refine_ls_structure_factor_coef Fsqd
_refine_ls_weighting_details 'calc w=1/[\s^2^(Fo^2^)+(0.0267P)^2^+0.3173P] where P=(Fo^2^+2Fc^2^)/3'
_refine_ls_weighting_scheme calc
_refine_ls_wR_factor_gt 0.0754
_refine_ls_wR_factor_ref 0.0785
_reflns_number_gt 962
_reflns_number_total 1176
_reflns_threshold_expression >2sigma(I)
_cod_data_source_file d0ce00317d1.cif
_cod_data_source_block 140802d
_cod_depositor_comments
;
The following automatic conversions were performed:

data item '_symmetry_cell_setting' value 'Monoclinic' was changed to
'monoclinic' in accordance with the
/home/data/users/saulius/crontab/automatic-downloads/rss-feeds/RSC/lib/dictionaries/cif_core.dic
dictionary named 'cif_core.dic' version 2.4.2 last updated on
2011-04-26.

Automatic conversion script
Id: cif_fix_values 7556 2019-12-06 15:28:31Z antanas 
;
_cod_original_sg_symbol_H-M P2(1)/c
_cod_database_code 7240404

loop_
_symmetry_equiv_pos_as_xyz
'x, y, z'
'-x, y+1/2, -z+1/2'
'-x, -y, -z'
'x, -y-1/2, z-1/2'

loop_
_atom_site_label
_atom_site_type_symbol
_atom_site_fract_x
_atom_site_fract_y
_atom_site_fract_z
_atom_site_U_iso_or_equiv
_atom_site_adp_type
_atom_site_occupancy
_atom_site_symmetry_multiplicity
_atom_site_calc_flag
_atom_site_refinement_flags
_atom_site_disorder_assembly
_atom_site_disorder_group
Rb1 Rb 0.34705(4) 0.34685(4) 0.09580(6) 0.03342(19) Uani 1 1 d . . .
N1 N 0.6386(4) 0.2424(3) -0.0946(5) 0.0256(8) Uani 1 1 d . . .
N2 N 0.7067(4) 0.3497(3) -0.0302(5) 0.0252(8) Uani 1 1 d . . .
N3 N 0.8358(3) 0.3153(3) 0.0827(4) 0.0222(8) Uani 1 1 d . . .
H3 H 0.9001 0.3694 0.1411 0.027 Uiso 1 1 calc R . .
O1 O 0.5719(4) -0.0171(3) -0.1942(5) 0.0457(9) Uani 1 1 d . . .
O2 O 0.7483(3) -0.0869(3) 0.0251(4) 0.0327(8) Uani 1 1 d . . .
H2 H 0.8237 -0.0569 0.0922 0.049 Uiso 1 1 d R . .
O3 O 0.9765(3) 0.0022(3) 0.2308(4) 0.0323(7) Uani 1 1 d . . .
O4 O 1.0912(3) 0.1940(3) 0.2958(4) 0.0368(8) Uani 1 1 d . . .
C1 C 0.6765(4) 0.0052(4) -0.0707(5) 0.0214(9) Uani 1 1 d . . .
C2 C 0.7245(4) 0.1399(4) -0.0216(5) 0.0185(9) Uani 1 1 d . . .
C3 C 0.8533(4) 0.1861(4) 0.0941(5) 0.0189(9) Uani 1 1 d . . .
C4 C 0.9869(4) 0.1248(4) 0.2181(6) 0.0220(9) Uani 1 1 d . . .

loop_
_atom_site_aniso_label
_atom_site_aniso_U_11
_atom_site_aniso_U_22
_atom_site_aniso_U_33
_atom_site_aniso_U_23
_atom_site_aniso_U_13
_atom_site_aniso_U_12
Rb1 0.0329(3) 0.0276(3) 0.0355(3) -0.0069(2) -0.00816(19) -0.00169(19)
N1 0.0250(16) 0.0216(19) 0.027(2) 0.0045(17) -0.0050(15) 0.0006(15)
N2 0.0264(16) 0.0163(18) 0.029(2) -0.0002(16) -0.0079(15) -0.0006(14)
N3 0.0242(16) 0.0165(18) 0.024(2) -0.0008(16) -0.0022(15) -0.0010(13)
O1 0.0482(17) 0.0265(17) 0.051(2) -0.0008(18) -0.0290(17) -0.0042(15)
O2 0.0359(16) 0.0156(15) 0.0402(19) 0.0034(15) -0.0148(14) -0.0041(13)
O3 0.0346(15) 0.0201(15) 0.0360(19) 0.0017(16) -0.0138(14) 0.0040(13)
O4 0.0316(16) 0.0283(16) 0.043(2) -0.0091(16) -0.0186(15) -0.0010(13)
C1 0.0213(19) 0.018(2) 0.023(2) 0.005(2) -0.0020(18) 0.0051(16)
C2 0.0166(17) 0.020(2) 0.017(2) 0.0015(18) -0.0049(16) -0.0002(15)
C3 0.0191(18) 0.018(2) 0.019(2) -0.0036(18) 0.0012(17) -0.0035(16)
C4 0.025(2) 0.020(2) 0.021(2) 0.000(2) 0.0054(18) 0.0057(17)

loop_
_atom_type_symbol
_atom_type_description
_atom_type_scat_dispersion_real
_atom_type_scat_dispersion_imag
_atom_type_scat_source
C C 0.0033 0.0016 'International Tables Vol C Tables 4.2.6.8 and 6.1.1.4'
H H 0.0000 0.0000 'International Tables Vol C Tables 4.2.6.8 and 6.1.1.4'
N N 0.0061 0.0033 'International Tables Vol C Tables 4.2.6.8 and 6.1.1.4'
O O 0.0106 0.0060 'International Tables Vol C Tables 4.2.6.8 and 6.1.1.4'
Rb Rb -0.9393 2.9676 'International Tables Vol C Tables 4.2.6.8 and 6.1.1.4'

loop_
_geom_angle_atom_site_label_1
_geom_angle_atom_site_label_2
_geom_angle_atom_site_label_3
_geom_angle
_geom_angle_site_symmetry_1
_geom_angle_site_symmetry_3
_geom_angle_publ_flag
O1 Rb1 O2 149.72(8) 4_566 3_655 ?
O1 Rb1 O4 150.06(8) 4_566 4_465 ?
O2 Rb1 O4 58.89(8) 3_655 4_465 ?
O1 Rb1 N2 63.78(8) 4_566 3_665 ?
O2 Rb1 N2 145.82(8) 3_655 3_665 ?
O4 Rb1 N2 86.96(9) 4_465 3_665 ?
O1 Rb1 O2 66.69(9) 4_566 2_655 ?
O2 Rb1 O2 112.82(8) 3_655 2_655 ?
O4 Rb1 O2 118.62(8) 4_465 2_655 ?
N2 Rb1 O2 83.31(8) 3_665 2_655 ?
O1 Rb1 N1 88.14(9) 4_566 . ?
O2 Rb1 N1 75.24(8) 3_655 . ?
O4 Rb1 N1 97.16(9) 4_465 . ?
N2 Rb1 N1 110.83(9) 3_665 . ?
O2 Rb1 N1 142.60(7) 2_655 . ?
O1 Rb1 O4 117.67(9) 4_566 1_455 ?
O2 Rb1 O4 61.94(8) 3_655 1_455 ?
O4 Rb1 O4 80.30(6) 4_465 1_455 ?
N2 Rb1 O4 117.40(8) 3_665 1_455 ?
O2 Rb1 O4 52.90(7) 2_655 1_455 ?
N1 Rb1 O4 131.41(8) . 1_455 ?
O1 Rb1 N1 53.80(8) 4_566 4_566 ?
O2 Rb1 N1 96.51(8) 3_655 4_566 ?
O4 Rb1 N1 155.27(9) 4_465 4_566 ?
N2 Rb1 N1 117.52(9) 3_665 4_566 ?
O2 Rb1 N1 70.95(8) 2_655 4_566 ?
N1 Rb1 N1 71.86(6) . 4_566 ?
O4 Rb1 N1 90.47(8) 1_455 4_566 ?
O1 Rb1 N2 66.47(9) 4_566 . ?
O2 Rb1 N2 97.94(8) 3_655 . ?
O4 Rb1 N2 111.98(9) 4_465 . ?
N2 Rb1 N2 93.48(8) 3_665 . ?
O2 Rb1 N2 128.98(8) 2_655 . ?
N1 Rb1 N2 22.89(8) . . ?
O4 Rb1 N2 147.84(8) 1_455 . ?
N1 Rb1 N2 65.79(9) 4_566 . ?
O1 Rb1 O1 112.10(4) 4_566 3_655 ?
O2 Rb1 O1 38.32(7) 3_655 3_655 ?
O4 Rb1 O1 97.18(8) 4_465 3_655 ?
N2 Rb1 O1 175.86(8) 3_665 3_655 ?
O2 Rb1 O1 94.62(8) 2_655 3_655 ?
N1 Rb1 O1 68.80(8) . 3_655 ?
O4 Rb1 O1 63.54(8) 1_455 3_655 ?
N1 Rb1 O1 58.35(7) 4_566 3_655 ?
N2 Rb1 O1 85.02(8) . 3_655 ?
O1 Rb1 O1 92.42(9) 4_566 2_654 ?
O2 Rb1 O1 99.82(8) 3_655 2_654 ?
O4 Rb1 O1 66.25(8) 4_465 2_654 ?
N2 Rb1 O1 61.11(8) 3_665 2_654 ?
O2 Rb1 O1 144.24(7) 2_655 2_654 ?
N1 Rb1 O1 58.55(8) . 2_654 ?
O4 Rb1 O1 146.50(7) 1_455 2_654 ?
N1 Rb1 O1 120.80(8) 4_566 2_654 ?
N2 Rb1 O1 55.80(8) . 2_654 ?
O1 Rb1 O1 120.64(9) 3_655 2_654 ?
O1 Rb1 O3 90.03(8) 4_566 2_655 ?
O2 Rb1 O3 109.64(7) 3_655 2_655 ?
O4 Rb1 O3 80.67(7) 4_465 2_655 ?
N2 Rb1 O3 61.54(8) 3_665 2_655 ?
O2 Rb1 O3 42.16(6) 2_655 2_655 ?
N1 Rb1 O3 172.05(8) . 2_655 ?
O4 Rb1 O3 55.97(7) 1_455 2_655 ?
N1 Rb1 O3 113.03(8) 4_566 2_655 ?
N2 Rb1 O3 152.18(7) . 2_655 ?
O1 Rb1 O3 118.99(7) 3_655 2_655 ?
O1 Rb1 O3 113.83(7) 2_654 2_655 ?
N2 N1 C2 109.0(3) . . ?
N2 N1 Rb1 82.7(2) . . ?
C2 N1 Rb1 118.3(3) . . ?
N2 N1 Rb1 138.5(2) . 4_565 ?
C2 N1 Rb1 112.2(2) . 4_565 ?
Rb1 N1 Rb1 82.82(7) . 4_565 ?
N1 N2 N3 106.9(3) . . ?
N1 N2 Rb1 136.5(2) . 3_665 ?
N3 N2 Rb1 116.5(2) . 3_665 ?
N1 N2 Rb1 74.4(2) . . ?
N3 N2 Rb1 120.5(2) . . ?
Rb1 N2 Rb1 86.52(8) 3_665 . ?
N2 N3 C3 112.2(3) . . ?
N2 N3 H3 123.9 . . ?
C3 N3 H3 123.9 . . ?
C1 O1 Rb1 131.1(3) . 4_565 ?
C1 O1 Rb1 85.5(2) . 3_655 ?
Rb1 O1 Rb1 142.57(10) 4_565 3_655 ?
C1 O1 Rb1 122.3(3) . 2_644 ?
Rb1 O1 Rb1 87.58(9) 4_565 2_644 ?
Rb1 O1 Rb1 75.27(6) 3_655 2_644 ?
C1 O2 Rb1 114.4(2) . 3_655 ?
C1 O2 Rb1 120.4(2) . 2_645 ?
Rb1 O2 Rb1 89.71(7) 3_655 2_645 ?
C1 O2 H2 109.4 . . ?
Rb1 O2 H2 134.6 3_655 . ?
Rb1 O2 H2 78.2 2_645 . ?
C4 O3 Rb1 122.4(2) . 2_645 ?
C4 O4 Rb1 133.8(3) . 4_666 ?
C4 O4 Rb1 122.8(3) . 1_655 ?
Rb1 O4 Rb1 88.31(7) 4_666 1_655 ?
O1 C1 O2 121.7(4) . . ?
O1 C1 C2 121.0(4) . . ?
O2 C1 C2 117.3(3) . . ?
O1 C1 Rb1 75.1(2) . 3_655 ?
O2 C1 Rb1 46.74(19) . 3_655 ?
C2 C1 Rb1 163.8(2) . 3_655 ?
N1 C2 C3 108.5(3) . . ?
N1 C2 C1 121.2(3) . . ?
C3 C2 C1 130.3(3) . . ?
N3 C3 C2 103.4(3) . . ?
N3 C3 C4 121.6(3) . . ?
C2 C3 C4 134.9(4) . . ?
O4 C4 O3 126.8(4) . . ?
O4 C4 C3 118.9(3) . . ?
O3 C4 C3 114.3(3) . . ?

loop_
_geom_bond_atom_site_label_1
_geom_bond_atom_site_label_2
_geom_bond_distance
_geom_bond_site_symmetry_2
_geom_bond_publ_flag
Rb1 O1 2.902(3) 4_566 ?
Rb1 O2 2.920(3) 3_655 ?
Rb1 O4 2.948(3) 4_465 ?
Rb1 N2 3.203(3) 3_665 ?
Rb1 O2 3.214(3) 2_655 ?
Rb1 N1 3.254(3) . ?
Rb1 O4 3.262(3) 1_455 ?
Rb1 N1 3.294(3) 4_566 ?
Rb1 N2 3.351(3) . ?
Rb1 O1 3.540(3) 3_655 ?
Rb1 O1 3.553(4) 2_654 ?
Rb1 O3 3.616(3) 2_655 ?
N1 N2 1.314(5) . ?
N1 C2 1.360(5) . ?
N1 Rb1 3.294(3) 4_565 ?
N2 N3 1.340(4) . ?
N2 Rb1 3.203(3) 3_665 ?
N3 C3 1.346(5) . ?
N3 H3 0.8600 . ?
O1 C1 1.219(4) . ?
O1 Rb1 2.902(3) 4_565 ?
O1 Rb1 3.540(3) 3_655 ?
O1 Rb1 3.553(4) 2_644 ?
O2 C1 1.299(5) . ?
O2 Rb1 2.920(3) 3_655 ?
O2 Rb1 3.214(3) 2_645 ?
O2 H2 0.8200 . ?
O3 C4 1.277(5) . ?
O3 Rb1 3.616(3) 2_645 ?
O4 C4 1.222(5) . ?
O4 Rb1 2.948(3) 4_666 ?
O4 Rb1 3.262(3) 1_655 ?
C1 C2 1.484(6) . ?
C1 Rb1 3.653(4) 3_655 ?
C2 C3 1.386(5) . ?
C3 C4 1.507(5) . ?

loop_
_geom_torsion_atom_site_label_1
_geom_torsion_atom_site_label_2
_geom_torsion_atom_site_label_3
_geom_torsion_atom_site_label_4
_geom_torsion
_geom_torsion_site_symmetry_1
_geom_torsion_site_symmetry_2
_geom_torsion_site_symmetry_3
_geom_torsion_site_symmetry_4
_geom_torsion_publ_flag
O1 Rb1 N1 N2 -18.2(2) 4_566 . . . ?
O2 Rb1 N1 N2 -172.6(2) 3_655 . . . ?
O4 Rb1 N1 N2 132.3(2) 4_465 . . . ?
N2 Rb1 N1 N2 42.8(3) 3_665 . . . ?
O2 Rb1 N1 N2 -64.2(3) 2_655 . . . ?
O4 Rb1 N1 N2 -144.4(2) 1_455 . . . ?
N1 Rb1 N1 N2 -70.5(2) 4_566 . . . ?
O1 Rb1 N1 N2 -132.8(2) 3_655 . . . ?
O1 Rb1 N1 N2 75.8(2) 2_654 . . . ?
O3 Rb1 N1 N2 58.6(6) 2_655 . . . ?
O1 Rb1 N1 C2 89.5(3) 4_566 . . . ?
O2 Rb1 N1 C2 -64.9(3) 3_655 . . . ?
O4 Rb1 N1 C2 -120.1(3) 4_465 . . . ?
N2 Rb1 N1 C2 150.5(3) 3_665 . . . ?
O2 Rb1 N1 C2 43.5(3) 2_655 . . . ?
O4 Rb1 N1 C2 -36.7(3) 1_455 . . . ?
N1 Rb1 N1 C2 37.2(2) 4_566 . . . ?
N2 Rb1 N1 C2 107.7(4) . . . . ?
O1 Rb1 N1 C2 -25.1(2) 3_655 . . . ?
O1 Rb1 N1 C2 -176.5(3) 2_654 . . . ?
O3 Rb1 N1 C2 166.3(4) 2_655 . . . ?
O1 Rb1 N1 Rb1 -159.16(9) 4_566 . . 4_565 ?
O2 Rb1 N1 Rb1 46.41(7) 3_655 . . 4_565 ?
O4 Rb1 N1 Rb1 -8.73(8) 4_465 . . 4_565 ?
N2 Rb1 N1 Rb1 -98.19(9) 3_665 . . 4_565 ?
O2 Rb1 N1 Rb1 154.81(10) 2_655 . . 4_565 ?
O4 Rb1 N1 Rb1 74.62(11) 1_455 . . 4_565 ?
N1 Rb1 N1 Rb1 148.51(13) 4_566 . . 4_565 ?
N2 Rb1 N1 Rb1 -141.0(2) . . . 4_565 ?
O1 Rb1 N1 Rb1 86.23(8) 3_655 . . 4_565 ?
O1 Rb1 N1 Rb1 -65.19(8) 2_654 . . 4_565 ?
O3 Rb1 N1 Rb1 -82.4(5) 2_655 . . 4_565 ?
C2 N1 N2 N3 0.3(4) . . . . ?
Rb1 N1 N2 N3 117.7(3) . . . . ?
Rb1 N1 N2 N3 -171.8(2) 4_565 . . . ?
C2 N1 N2 Rb1 175.3(3) . . . 3_665 ?
Rb1 N1 N2 Rb1 -67.3(3) . . . 3_665 ?
Rb1 N1 N2 Rb1 3.1(6) 4_565 . . 3_665 ?
C2 N1 N2 Rb1 -117.4(3) . . . . ?
Rb1 N1 N2 Rb1 70.4(3) 4_565 . . . ?
O1 Rb1 N2 N1 160.1(2) 4_566 . . . ?
O2 Rb1 N2 N1 7.2(2) 3_655 . . . ?
O4 Rb1 N2 N1 -52.4(2) 4_465 . . . ?
N2 Rb1 N2 N1 -140.5(3) 3_665 . . . ?
O2 Rb1 N2 N1 135.3(2) 2_655 . . . ?
O4 Rb1 N2 N1 55.1(3) 1_455 . . . ?
N1 Rb1 N2 N1 100.81(19) 4_566 . . . ?
O1 Rb1 N2 N1 43.4(2) 3_655 . . . ?
O1 Rb1 N2 N1 -89.3(2) 2_654 . . . ?
O3 Rb1 N2 N1 -165.34(19) 2_655 . . . ?
O1 Rb1 N2 N3 59.5(3) 4_566 . . . ?
O2 Rb1 N2 N3 -93.4(3) 3_655 . . . ?
O4 Rb1 N2 N3 -153.0(2) 4_465 . . . ?
N2 Rb1 N2 N3 118.8(3) 3_665 . . . ?
O2 Rb1 N2 N3 34.6(3) 2_655 . . . ?
N1 Rb1 N2 N3 -100.7(3) . . . . ?
O4 Rb1 N2 N3 -45.6(3) 1_455 . . . ?
N1 Rb1 N2 N3 0.1(2) 4_566 . . . ?
O1 Rb1 N2 N3 -57.3(3) 3_655 . . . ?
O1 Rb1 N2 N3 170.0(3) 2_654 . . . ?
O3 Rb1 N2 N3 94.0(3) 2_655 . . . ?
O1 Rb1 N2 Rb1 -59.39(8) 4_566 . . 3_665 ?
O2 Rb1 N2 Rb1 147.71(8) 3_655 . . 3_665 ?
O4 Rb1 N2 Rb1 88.12(9) 4_465 . . 3_665 ?
N2 Rb1 N2 Rb1 0.0 3_665 . . 3_665 ?
O2 Rb1 N2 Rb1 -84.21(10) 2_655 . . 3_665 ?
N1 Rb1 N2 Rb1 140.5(3) . . . 3_665 ?
O4 Rb1 N2 Rb1 -164.39(11) 1_455 . . 3_665 ?
N1 Rb1 N2 Rb1 -118.69(10) 4_566 . . 3_665 ?
O1 Rb1 N2 Rb1 -176.13(9) 3_655 . . 3_665 ?
O1 Rb1 N2 Rb1 51.20(8) 2_654 . . 3_665 ?
O3 Rb1 N2 Rb1 -24.8(2) 2_655 . . 3_665 ?
N1 N2 N3 C3 -0.3(5) . . . . ?
Rb1 N2 N3 C3 -176.4(2) 3_665 . . . ?
Rb1 N2 N3 C3 81.2(4) . . . . ?
Rb1 O1 C1 O2 168.6(3) 4_565 . . . ?
Rb1 O1 C1 O2 -2.9(4) 3_655 . . . ?
Rb1 O1 C1 O2 -72.4(5) 2_644 . . . ?
Rb1 O1 C1 C2 -10.2(6) 4_565 . . . ?
Rb1 O1 C1 C2 178.3(4) 3_655 . . . ?
Rb1 O1 C1 C2 108.9(4) 2_644 . . . ?
Rb1 O1 C1 Rb1 171.5(3) 4_565 . . 3_655 ?
Rb1 O1 C1 Rb1 -69.42(19) 2_644 . . 3_655 ?
Rb1 O2 C1 O1 3.9(5) 3_655 . . . ?
Rb1 O2 C1 O1 -101.1(4) 2_645 . . . ?
Rb1 O2 C1 C2 -177.3(3) 3_655 . . . ?
Rb1 O2 C1 C2 77.7(4) 2_645 . . . ?
Rb1 O2 C1 Rb1 -105.0(2) 2_645 . . 3_655 ?
N2 N1 C2 C3 -0.2(5) . . . . ?
Rb1 N1 C2 C3 -92.1(3) . . . . ?
Rb1 N1 C2 C3 174.2(2) 4_565 . . . ?
N2 N1 C2 C1 -179.5(4) . . . . ?
Rb1 N1 C2 C1 88.6(4) . . . . ?
Rb1 N1 C2 C1 -5.2(5) 4_565 . . . ?
O1 C1 C2 N1 10.0(6) . . . . ?
O2 C1 C2 N1 -168.8(3) . . . . ?
Rb1 C1 C2 N1 -176.0(7) 3_655 . . . ?
O1 C1 C2 C3 -169.2(4) . . . . ?
O2 C1 C2 C3 12.0(6) . . . . ?
Rb1 C1 C2 C3 4.9(13) 3_655 . . . ?
N2 N3 C3 C2 0.2(4) . . . . ?
N2 N3 C3 C4 -177.7(3) . . . . ?
N1 C2 C3 N3 0.0(4) . . . . ?
C1 C2 C3 N3 179.3(4) . . . . ?
N1 C2 C3 C4 177.4(4) . . . . ?
C1 C2 C3 C4 -3.3(8) . . . . ?
Rb1 O4 C4 O3 -12.6(7) 4_666 . . . ?
Rb1 O4 C4 O3 112.1(4) 1_655 . . . ?
Rb1 O4 C4 C3 166.8(3) 4_666 . . . ?
Rb1 O4 C4 C3 -68.5(4) 1_655 . . . ?
Rb1 O3 C4 O4 116.1(4) 2_645 . . . ?
Rb1 O3 C4 C3 -63.3(4) 2_645 . . . ?
N3 C3 C4 O4 -8.0(6) . . . . ?
C2 C3 C4 O4 175.0(4) . . . . ?
N3 C3 C4 O3 171.5(4) . . . . ?
C2 C3 C4 O3 -5.6(7) . . . . ?
